data_1008758
loop_
_publ_author_name
'Levy, H. A.'
'Lisensky, G. C.'

_publ_section_title
;Crystal structures of sodium sulfate decahydrate (Glauber's salt) and sodium
 tetraborate decahydrate (borax). Redetermination by neutron diffraction
 Locality: synthetic Note: anisoU's from ICSD
;
_journal_name_full 'Acta Crystallographica, Section B'
_journal_page_first 3502
_journal_page_last 3510
_journal_paper_doi 10.1107/S0567740878011504
_journal_volume 34
_journal_year 1978
_chemical_compound_source 'synthetic from solution'
_chemical_formula_structural 'Na2 (S O4) (H2 O)10'
_chemical_formula_sum 'H20 Na2 O14 S'
_chemical_name_mineral Mirabilite
_chemical_name_systematic 'Sodium sulfate decahydrate'
_space_group_IT_number 14
_symmetry_cell_setting monoclinic
_symmetry_Int_Tables_number 14
_symmetry_space_group_name_Hall '-P 2ybc'
_symmetry_space_group_name_H-M 'P 1 21/c 1'
_cell_angle_alpha 90
_cell_angle_beta 107.789(10)
_cell_angle_gamma 90
_cell_formula_units_Z 4
_cell_length_a 11.512(3)
_cell_length_b 10.370(3)
_cell_length_c 12.847(2)
_cell_volume 1460.3
_exptl_crystal_density_meas 1.47
_refine_ls_R_factor_all 0.087
_cod_database_code 1008758

loop_
_symmetry_equiv_pos_as_xyz
x,y,z
-x,1/2+y,1/2-z
-x,-y,-z
x,1/2-y,1/2+z

loop_
_atom_site_aniso_label
_atom_site_aniso_U_11
_atom_site_aniso_U_12
_atom_site_aniso_U_13
_atom_site_aniso_U_22
_atom_site_aniso_U_23
_atom_site_aniso_U_33
S1 0.025(2) .000(3) 0.007(2) 0.022(2) 0.004(2) 0.018(2)
Na1 0.036(2) -0.006(2) 0.014(2) 0.037(2) -0.003(2) 0.027(2)
Na2 0.037(2) 0.006(3) 0.009(2) 0.035(2) .000(2) 0.028(2)
O2 0.046(3) 0.005(3) 0.012(2) 0.033(3) 0.008(2) 0.030(2)
O3 0.035(2) -0.003(1) 0.002(1) 0.043(2) -0.004(2) 0.037(2)
O5 0.032(2) -0.003(2) 0.017(2) 0.058(4) -0.004(3) 0.040(3)
O7 0.062(4) 0.003(2) 0.016(3) 0.024(2) -0.003(2) 0.048(3)
O8 0.039(3) 0.001(2) 0.004(2) 0.034(3) 0.001(2) 0.039(2)
O9 0.035(3) -0.003(2) 0.009(2) 0.032(3) 0.003(2) 0.045(3)
O10 0.036(2) 0.002(2) 0.010(2) 0.052(3) .000(2) 0.038(2)
O11 0.035(2) -0.004(2) 0.009(2) 0.043(2) -0.001(2) 0.039(2)
O12 0.028(2) -0.002(2) 0.012(2) 0.038(2) -0.003(2) 0.042(2)
O13 0.027(2) 0.001(2) 0.005(2) 0.043(3) -0.001(2) 0.036(2)
O14 0.029(2) -0.003(2) 0.009(2) 0.034(3) -0.001(2) 0.035(2)
O15 0.028(2) 0.005(2) 0.009(2) 0.037(3) .000(2) 0.033(2)
O16 0.037(3) -0.005(2) 0.017(2) 0.045(3) -0.009(2) 0.042(3)
O17 0.035(3) 0.004(2) 0.017(2) 0.049(3) 0.013(2) 0.048(3)
H1 0.058(4) 0.004(3) 0.006(3) 0.040(4) 0.002(3) 0.058(4)
H2 0.053(8) -0.007(6) 0.020(6) 0.059(10) -0.003(7) 0.033(7)
H3 0.042(10) .000(9) 0.007(7) 0.054(9) 0.001(6) 0.055(8)
H5 0.044(6) 0.008(5) 0.008(6) 0.028(6) 0.004(4) 0.061(7)
H6 0.046(11) -0.008(9) 0.021(9) 0.051(9) 0.003(7) 0.071(9)
H7 0.065(9) 0.004(7) 0.018(7) 0.052(10) 0.005(7) 0.035(8)
H8 0.046(3) 0.001(3) 0.008(3) 0.071(5) .000(3) 0.039(3)
H9 0.054(4) 0.006(4) 0.018(3) 0.062(5) -0.005(3) 0.052(4)
H10 0.053(4) -0.005(3) 0.002(3) 0.058(5) -0.002(3) 0.038(3)
H11 0.054(4) -0.001(3) 0.024(3) 0.058(5) 0.005(3) 0.054(4)
H12 0.043(4) -0.004(3) 0.016(3) 0.054(5) 0.005(3) 0.054(4)
H13 0.034(3) 0.008(4) 0.008(3) 0.071(5) -0.001(4) 0.063(4)
H14 0.044(4) 0.004(3) 0.011(3) 0.047(5) -0.001(4) 0.059(4)
H15 0.030(3) -0.003(3) 0.004(3) 0.066(5) -0.003(4) 0.065(4)
H16 0.036(4) .000(3) 0.008(3) 0.053(4) -0.005(3) 0.055(3)
H17 0.052(4) -0.001(3) 0.013(3) 0.045(5) .000(3) 0.047(3)
H18 0.045(4) 0.001(3) 0.011(3) 0.044(5) -0.007(3) 0.059(4)
H19 0.028(4) 0.001(3) 0.013(3) 0.070(5) 0.001(3) 0.058(4)
H21 0.054(7) 0.004(6) 0.032(6) 0.057(9) -0.015(8) 0.058(8)
H22 0.047(10) 0.001(8) 0.011(7) 0.045(8) .000(6) 0.043(7)
H23 0.059(9) -0.005(8) 0.010(8) 0.077(12) 0.005(9) 0.040(9)
H25 0.060(7) -0.009(6) 0.026(5) 0.091(10) 0.017(7) 0.034(6)
H26 0.039(8) 0.002(7) 0.007(8) 0.061(12) 0.011(10) 0.060(11)
H27 0.027(8) -0.005(8) 0.010(7) 0.076(10) 0.007(7) 0.048(7)

loop_
_atom_site_label
_atom_site_type_symbol
_atom_site_symmetry_multiplicity
_atom_site_Wyckoff_symbol
_atom_site_fract_x
_atom_site_fract_y
_atom_site_fract_z
_atom_site_occupancy
_atom_site_attached_hydrogens
_atom_site_calc_flag
S1 S6+ 4 e 0.2495(6) 0.3601(5) 0.2578(4) 1. 0 d
Na1 Na1+ 4 e 0.2547(5) 0.7472(7) 0.0145(4) 1. 0 d
Na2 Na1+ 4 e 0.2457(5) 0.6126(5) 0.7604(4) 1. 0 d
O1 O2- 4 e 0.2346(16) 0.3368(22) 0.3668(13) 0.247 0 d
O2 O2- 4 e 0.2636(5) 0.2887(7) 0.3603(4) 0.753(15) 0 d
O3 O2- 4 e 0.1438(3) 0.3106(4) 0.1718(3) 1. 0 d
O4 O2- 4 e 0.3598(15) 0.2813(22) 0.2546(17) 0.247 0 d
O5 O2- 4 e 0.3576(4) 0.3443(8) 0.2238(4) 0.753 0 d
O6 O2- 4 e 0.2782(17) 0.4955(16) 0.2442(14) 0.247 0 d
O7 O2- 4 e 0.2298(7) 0.4969(5) 0.2748(5) 0.753 0 d
O8 O2- 4 e 0.1233(4) 0.4553(5) 0.6403(3) 1. 0 d
O9 O2- 4 e 0.3672(5) 0.4524(5) 0.8784(4) 1. 0 d
O10 O2- 4 e 0.1018(4) 0.3467(5) 0.9456(4) 1. 0 d
O11 O2- 4 e 0.3967(3) 0.3471(4) 0.5799(3) 1. 0 d
O12 O2- 4 e 0.1131(4) 0.6102(5) 0.8778(3) 1. 0 d
O13 O2- 4 e 0.3880(4) 0.6092(5) 0.6498(3) 1. 0 d
O14 O2- 4 e 0.1459(4) 0.7111(4) 0.1435(3) 1. 0 d
O15 O2- 4 e 0.3547(4) 0.7143(4) 0.3782(3) 1. 0 d
O16 O2- 4 e 0.1310(5) 0.5611(5) 0.4423(4) 1. 0 d
O17 O2- 4 e 0.3798(4) 0.5583(5) 0.0812(5) 1. 0 d
H1 H1+ 4 e 0.1412(7) 0.3645(9) 0.6540(5) 1. 0 d
H2 H1+ 4 e 0.1376(12) 0.4786(16) 0.5698(13) 0.5 0 d
H3 H1+ 4 e 0.0323(18) 0.4529(16) 0.6187(12) 0.5 0 d
H4 H1+ 4 e 0.3588(64) 0.1238(89) 0.3515(59) 0.247 0 d
H5 H1+ 4 e 0.3335(13) 0.1321(15) 0.3687(14) 0.753 0 d
H6 H1+ 4 e 0.4557(20) 0.4428(16) 0.8835(13) 0.5 0 d
H7 H1+ 4 e 0.3669(14) 0.4784(17) 0.9535(14) 0.5 0 d
H8 H1+ 4 e 0.1268(6) 0.3348(7) 0.0238(6) 1. 0 d
H9 H1+ 4 e 0.1495(7) 0.2920(8) 0.9153(6) 1. 0 d
H10 H1+ 4 e 0.3485(6) 0.3329(7) 0.5044(5) 1. 0 d
H11 H1+ 4 e 0.3691(6) 0.2868(8) 0.6235(6) 1. 0 d
H12 H1+ 4 e 0.1079(6) 0.5240(9) 0.9014(5) 1. 0 d
H13 H1+ 4 e 0.0300(6) 0.6402(8) 0.8509(5) 1. 0 d
H14 H1+ 4 e 0.3945(6) 0.5238(8) 0.6265(6) 1. 0 d
H15 H1+ 4 e 0.4725(6) 0.6341(8) 0.6861(5) 1. 0 d
H16 H1+ 4 e 0.0592(7) 0.7017(8) 0.1118(5) 1. 0 d
H17 H1+ 4 e 0.1707(6) 0.6326(8) 0.1801(5) 1. 0 d
H18 H1+ 4 e 0.3246(6) 0.6333(8) 0.3450(5) 1. 0 d
H19 H1+ 4 e 0.4431(6) 0.7058(8) 0.3990(5) 1. 0 d
H20 H1+ 4 e 0.1749(63) 0.4897(63) 0.4145(52) 0.247 0 d
H21 H1+ 4 e 0.1634(15) 0.5210(18) 0.3896(14) 0.753 0 d
H22 H1+ 4 e 0.0437(20) 0.5587(15) 0.4053(11) 0.5 0 d
H23 H1+ 4 e 0.1418(14) 0.5091(19) 0.5128(15) 0.5 0 d
H24 H1+ 4 e 0.3569(48) 0.5228(53) 0.1587(42) 0.247 0 d
H25 H1+ 4 e 0.3633(11) 0.4972(17) 0.1314(11) 0.753 0 d
H26 H1+ 4 e 0.3648(12) 0.5124(18) 0.0119(19) 0.5 0 d
H27 H1+ 4 e 0.4713(16) 0.5585(17) 0.1084(10) 0.5 0 d

loop_
_atom_type_symbol
_atom_type_oxidation_number
S6+ 6.000
Na1+ 1.000
O2- -2.000
H1+ 1.000
